data_6000185
loop_
_publ_author_name
'Kotur, B. Y.'
'Michor, H.'
'Bauer, E.'
'Hilscher, G.'

_publ_section_title
;
 The Y-Cu-Pd ternary system at 600 degrees c (0-25 at.% Y): a
 reinvestigation
;
_journal_name_full 'Journal of Alloys and Compounds'
_journal_page_first 285
_journal_page_last 289
_journal_paper_doi 10.1016/S0925-8388(99)00541-1
_journal_volume 296
_journal_year 2000
_chemical_formula_sum 'Cu1.2 Pd1.8 Y'
_space_group_name_H-M_alt 'P 63/m m c'
_cell_angle_alpha 90.000
_cell_angle_beta 90.000
_cell_angle_gamma 120.000
_cell_length_a 5.7320
_cell_length_b 5.7320
_cell_length_c 9.3830
_cell_volume 266.98
_cod_database_code 6000185

loop_
_atom_site_label
_atom_site_fract_x
_atom_site_fract_y
_atom_site_fract_z
? ? ? ?
